data_4300923
loop_
_publ_author_name
'Dohyun Moon'
'Myoung Soo Lah'

_publ_contact_author
; 

     Myoung Soo Lah

     Department of Chemistry

     College of Science and Technology, Hanyang University

     1271 Sa-1-dong, Ansan, Kyunggi-do 426-791, Korea

;
_publ_contact_author_email mslah@hanyang.ac.kr
_publ_contact_author_fax '82 (31) 407 3863'
_publ_contact_author_phone '82 (31) 400 5496'
_publ_section_title
;

Size and Shape Selectivity of Host Networks Built Based on Tunable

Secondary Building Units

;
_journal_name_full 'Inorganic Chemistry'
_journal_page_first 1934
_journal_page_last 1940
_journal_paper_doi 10.1021/ic0486872
_journal_volume 44
_journal_year 2005
_chemical_formula_sum 'C133.33 H136 Mn8 N24 O32'
_chemical_formula_weight 3026.18
_chemical_name_systematic
; 

 ? 

;
_space_group_IT_number 88
_symmetry_cell_setting tetragonal
_symmetry_space_group_name_Hall '-I 4ad'
_symmetry_space_group_name_H-M 'I 41/a :2'
_atom_sites_solution_hydrogens geom
_atom_sites_solution_primary direct
_atom_sites_solution_secondary difmap
_audit_creation_method SHELXL-97
_cell_angle_alpha 90.00
_cell_angle_beta 90.00
_cell_angle_gamma 90.00
_cell_formula_units_Z 6
_cell_length_a 40.5408(17)
_cell_length_b 40.5408(17)
_cell_length_c 17.6055(10)
_cell_measurement_reflns_used 1024
_cell_measurement_temperature 173(2)
_cell_measurement_theta_max 28.31
_cell_measurement_theta_min 1.61
_cell_volume 28936(2)
_computing_cell_refinement 'Bruker SAINT'
_computing_data_collection 'Bruker SMART'
_computing_data_reduction 'Bruker SAINT'
_computing_molecular_graphics ORTEP3
_computing_publication_material WinGX
_computing_structure_refinement 'Bruker SHELXTL'
_computing_structure_solution 'Bruker SHELXTL'
_diffrn_ambient_temperature 173(2)
_diffrn_measured_fraction_theta_full 0.984
_diffrn_measured_fraction_theta_max 0.984
_diffrn_measurement_device_type 'CCD area detector'
_diffrn_measurement_method 'phi and omega scans'
_diffrn_radiation_monochromator graphite
_diffrn_radiation_source 'fine-focus sealed tube'
_diffrn_radiation_type MoK\a
_diffrn_radiation_wavelength 0.71073
_diffrn_reflns_av_R_equivalents 0.0484
_diffrn_reflns_av_sigmaI/netI 0.0545
_diffrn_reflns_limit_h_max 25
_diffrn_reflns_limit_h_min -52
_diffrn_reflns_limit_k_max 52
_diffrn_reflns_limit_k_min -53
_diffrn_reflns_limit_l_max 23
_diffrn_reflns_limit_l_min -22
_diffrn_reflns_number 90196
_diffrn_reflns_theta_full 28.31
_diffrn_reflns_theta_max 28.31
_diffrn_reflns_theta_min 1.61
_diffrn_standards_decay_% <2.0
_exptl_absorpt_coefficient_mu 0.566
_exptl_absorpt_correction_T_max 0.8397
_exptl_absorpt_correction_T_min 0.8011
_exptl_absorpt_correction_type multi-scan
_exptl_absorpt_process_details 'Bruker SADABS'
_exptl_crystal_colour 'dark brown'
_exptl_crystal_density_diffrn 1.042
_exptl_crystal_density_method 'not measured'
_exptl_crystal_description prism
_exptl_crystal_F_000 9360
_exptl_crystal_size_max 0.41
_exptl_crystal_size_mid 0.40
_exptl_crystal_size_min 0.32
_refine_diff_density_max 1.247
_refine_diff_density_min -0.734
_refine_diff_density_rms 0.124
_refine_ls_extinction_method none
_refine_ls_goodness_of_fit_ref 0.969
_refine_ls_hydrogen_treatment mixed
_refine_ls_matrix_type full
_refine_ls_number_parameters 667
_refine_ls_number_reflns 17712
_refine_ls_number_restraints 3
_refine_ls_restrained_S_all 0.972
_refine_ls_R_factor_all 0.1334
_refine_ls_R_factor_gt 0.0879
_refine_ls_shift/su_max 4.179
_refine_ls_shift/su_mean 0.112
_refine_ls_structure_factor_coef Fsqd
_refine_ls_weighting_details 'calc w=1/[\s^2^(Fo^2^)+(0.1891P)^2^+0.0000P] where P=(Fo^2^+2Fc^2^)/3'
_refine_ls_weighting_scheme calc
_refine_ls_wR_factor_gt 0.2599
_refine_ls_wR_factor_ref 0.2855
_reflns_number_gt 9140
_reflns_number_total 17712
_reflns_threshold_expression >2sigma(I)
_cod_data_source_file ic0486872si20040917_062524_10.cif
_cod_data_source_block complex18
_cod_depositor_comments
;
The following automatic conversions were performed:
'_symmetry_cell_setting' value 'Tetragonal' changed to 'tetragonal'
according to '/home/saulius/struct/CIF-dictionaries/cif_core.dic'
dictionary named 'cif_core.dic' version 2.4.1 from
2010-06-29.

'_exptl_absorpt_correction_type' value 'Multi-scan' changed
to 'multi-scan' according to
'/home/saulius/struct/CIF-dictionaries/cif_core.dic' dictionary named
'cif_core.dic' version 2.4.1 from 2010-06-29.

Automatic conversion script
Id: cif_fix_enum 1527 2010-12-29 10:47:43Z saulius 
;
_cod_original_sg_symbol_H-M 'I 41/a'
_cod_database_code 4300923

loop_
_symmetry_equiv_pos_as_xyz
'x, y, z'
'-x+1/2, -y, z+1/2'
'-y+3/4, x+1/4, z+1/4'
'y+3/4, -x+3/4, z+3/4'
'x+1/2, y+1/2, z+1/2'
'-x+1, -y+1/2, z+1'
'-y+5/4, x+3/4, z+3/4'
'y+5/4, -x+5/4, z+5/4'
'-x, -y, -z'
'x-1/2, y, -z-1/2'
'y-3/4, -x-1/4, -z-1/4'
'-y-3/4, x-3/4, -z-3/4'
'-x+1/2, -y+1/2, -z+1/2'
'x, y+1/2, -z'
'y-1/4, -x+1/4, -z+1/4'
'-y-1/4, x-1/4, -z-1/4'

loop_
_atom_site_label
_atom_site_type_symbol
_atom_site_fract_x
_atom_site_fract_y
_atom_site_fract_z
_atom_site_U_iso_or_equiv
_atom_site_adp_type
_atom_site_occupancy
_atom_site_symmetry_multiplicity
_atom_site_calc_flag
_atom_site_refinement_flags
_atom_site_disorder_assembly
_atom_site_disorder_group
Mn1A Mn 0.574387(14) 0.455181(16) 0.32838(4) 0.0512(2) Uani 1 1 d . . .
O1A O 0.59564(7) 0.48175(9) 0.2562(2) 0.0678(9) Uani 1 1 d . . .
O2A O 0.49600(7) 0.47497(9) 0.18383(16) 0.0681(9) Uani 1 1 d . . .
O3A O 0.54562(6) 0.42969(7) 0.39455(17) 0.0524(7) Uani 1 1 d . . .
O4A O 0.58650(9) 0.40773(10) 0.2698(2) 0.0817(11) Uani 1 1 d . . .
N1A N 0.53268(7) 0.46152(9) 0.27646(19) 0.0482(8) Uani 1 1 d . . .
N2A N 0.50535(8) 0.44557(9) 0.31224(19) 0.0496(8) Uani 1 1 d . . .
N3A N 0.5906(3) 0.3536(3) 0.2557(14) 0.54(2) Uani 1 1 d D . .
C1A C 0.58417(12) 0.49710(13) 0.1991(3) 0.0700(13) Uani 1 1 d . . .
C2A C 0.60535(16) 0.51721(19) 0.1580(5) 0.114(3) Uani 1 1 d . . .
H2A H 0.6270 0.5207 0.1769 0.136 Uiso 1 1 calc R . .
C3A C 0.5967(2) 0.5320(3) 0.0927(7) 0.188(6) Uani 1 1 d . . .
H3A H 0.6118 0.5465 0.0685 0.225 Uiso 1 1 calc R . .
C4A C 0.5648(3) 0.5264(3) 0.0583(7) 0.197(6) Uani 1 1 d . . .
H4A H 0.5596 0.5340 0.0087 0.236 Uiso 1 1 calc R . .
C5A C 0.54173(18) 0.5086(3) 0.1038(5) 0.154(4) Uani 1 1 d . . .
H5A H 0.5195 0.5070 0.0875 0.185 Uiso 1 1 calc R . .
C6A C 0.55099(13) 0.49404(15) 0.1705(3) 0.0787(15) Uani 1 1 d . . .
C7A C 0.52545(10) 0.47642(12) 0.2120(3) 0.0577(11) Uani 1 1 d . . .
C8A C 0.51476(10) 0.42998(10) 0.3729(2) 0.0467(9) Uani 1 1 d . . .
C9A C 0.48987(11) 0.41220(12) 0.4191(3) 0.0599(11) Uani 1 1 d . . .
H9A1 H 0.4757 0.3992 0.3843 0.072 Uiso 1 1 calc R . .
H9A2 H 0.4756 0.4288 0.4441 0.072 Uiso 1 1 calc R . .
C10A C 0.50290(16) 0.38952(19) 0.4786(4) 0.109(2) Uani 1 1 d . . .
H10A H 0.5184 0.3739 0.4555 0.164 Uiso 1 1 calc R . .
H10B H 0.4846 0.3773 0.5017 0.164 Uiso 1 1 calc R . .
H10C H 0.5143 0.4024 0.5178 0.164 Uiso 1 1 calc R . .
C11A C 0.5803(4) 0.3875(5) 0.2665(19) 0.56(3) Uani 1 1 d . . .
H11A H 0.5570 0.3873 0.2724 0.675 Uiso 1 1 calc R . .
C12A C 0.6144(2) 0.3474(2) 0.2218(6) 0.137(3) Uani 1 1 d D . .
H12A H 0.6171 0.3633 0.1803 0.206 Uiso 1 1 calc R . .
H12B H 0.6127 0.3251 0.2008 0.206 Uiso 1 1 calc R . .
H12C H 0.6336 0.3486 0.2557 0.206 Uiso 1 1 calc R . .
C13A C 0.5792(6) 0.3198(4) 0.2934(14) 0.58(4) Uani 1 1 d D . .
H13A H 0.5676 0.3243 0.3411 0.874 Uiso 1 1 calc R . .
H13B H 0.5985 0.3060 0.3035 0.874 Uiso 1 1 calc R . .
H13C H 0.5643 0.3082 0.2586 0.874 Uiso 1 1 calc R . .
Mn2B Mn 0.459020(15) 0.462723(17) 0.25253(4) 0.0521(2) Uani 1 1 d . . .
O1B O 0.44998(8) 0.42109(9) 0.21261(19) 0.0721(9) Uani 1 1 d . . .
O2B O 0.38483(7) 0.43293(7) 0.39966(17) 0.0528(7) Uani 1 1 d . . .
O3B O 0.46183(7) 0.50500(7) 0.30337(16) 0.0535(7) Uani 1 1 d . . .
N1B N 0.42408(8) 0.45735(8) 0.32713(19) 0.0486(8) Uani 1 1 d . . .
N2B N 0.41891(8) 0.48558(8) 0.3726(2) 0.0538(8) Uani 1 1 d . . .
N3B N 0.42570(11) 0.48829(14) 0.1658(2) 0.0824(14) Uani 1 1 d . . .
C1B C 0.42744(11) 0.39900(12) 0.2324(3) 0.0635(12) Uani 1 1 d . . .
C2B C 0.42526(14) 0.37026(16) 0.1880(4) 0.094(2) Uani 1 1 d . . .
H2B H 0.4395 0.3675 0.1457 0.113 Uiso 1 1 calc R . .
C3B C 0.40281(16) 0.34635(16) 0.2053(4) 0.102(2) Uani 1 1 d . . .
H3B H 0.4018 0.3270 0.1748 0.122 Uiso 1 1 calc R . .
C4B C 0.38149(15) 0.34955(14) 0.2660(4) 0.0874(18) Uani 1 1 d . . .
H4B H 0.3660 0.3326 0.2773 0.105 Uiso 1 1 calc R . .
C5B C 0.38292(12) 0.37740(11) 0.3099(3) 0.0680(13) Uani 1 1 d . . .
H5B H 0.3681 0.3797 0.3514 0.082 Uiso 1 1 calc R . .
C6B C 0.40564(10) 0.40256(11) 0.2951(3) 0.0551(10) Uani 1 1 d . . .
C7B C 0.40472(9) 0.43209(10) 0.3438(2) 0.0466(9) Uani 1 1 d . . .
C8B C 0.43940(10) 0.50888(10) 0.3549(2) 0.0519(10) Uani 1 1 d . . .
C9B C 0.43636(12) 0.54208(11) 0.3930(3) 0.0659(12) Uani 1 1 d . . .
H9B1 H 0.4193 0.5405 0.4331 0.079 Uiso 1 1 calc R . .
H9B2 H 0.4576 0.5473 0.4181 0.079 Uiso 1 1 calc R . .
C10B C 0.4282(6) 0.5683(3) 0.3442(8) 0.373(15) Uani 1 1 d . . .
H10D H 0.4476 0.5823 0.3364 0.559 Uiso 1 1 calc R . .
H10E H 0.4104 0.5814 0.3670 0.559 Uiso 1 1 calc R . .
H10F H 0.4208 0.5595 0.2953 0.559 Uiso 1 1 calc R . .
C11B C 0.4367(3) 0.5194(4) 0.1422(7) 0.231(8) Uani 1 1 d . . .
H11B H 0.4581 0.5270 0.1563 0.277 Uiso 1 1 calc R . .
C12B C 0.4156(3) 0.5398(4) 0.0967(7) 0.214(7) Uani 1 1 d . . .
H12D H 0.4218 0.5617 0.0829 0.256 Uiso 1 1 calc R . .
C13B C 0.38481(19) 0.5257(3) 0.0731(5) 0.175(5) Uani 1 1 d . . .
C14B C 0.37529(17) 0.5046(3) 0.1143(5) 0.193(6) Uani 1 1 d . . .
H14B H 0.3523 0.5002 0.1169 0.232 Uiso 1 1 calc R . .
C15B C 0.39666(16) 0.4862(3) 0.1590(5) 0.169(5) Uani 1 1 d . . .
H15B H 0.3865 0.4694 0.1885 0.203 Uiso 1 1 calc R . .
C16B C 0.3614(2) 0.5445(4) 0.0197(7) 0.246(9) Uani 1 1 d . . .
H16A H 0.3448 0.5288 -0.0001 0.295 Uiso 1 1 calc R . .
H16B H 0.3494 0.5613 0.0498 0.295 Uiso 1 1 calc R . .
Mn3C Mn 0.386994(14) 0.470786(15) 0.47164(4) 0.04724(19) Uani 1 1 d . . .
O1C O 0.34912(7) 0.49132(8) 0.43543(17) 0.0597(8) Uani 1 1 d . . .
O2C O 0.38474(6) 0.55247(7) 0.61397(18) 0.0569(7) Uani 1 1 d . . .
O3C O 0.42740(7) 0.45560(7) 0.51886(17) 0.0542(7) Uani 1 1 d . . .
N1C N 0.39398(7) 0.50639(8) 0.54377(19) 0.0458(7) Uani 1 1 d . . .
N2C N 0.42406(8) 0.50392(9) 0.5850(2) 0.0545(9) Uani 1 1 d . . .
N3C N 0.35828(9) 0.43996(10) 0.5563(2) 0.0608(9) Uani 1 1 d . . .
C1C C 0.33205(10) 0.51612(11) 0.4658(2) 0.0518(10) Uani 1 1 d . . .
C2C C 0.30072(11) 0.52240(12) 0.4367(3) 0.0592(11) Uani 1 1 d . . .
H2C H 0.2925 0.5089 0.3968 0.071 Uiso 1 1 calc R . .
C3C C 0.28141(11) 0.54741(12) 0.4637(3) 0.0623(12) Uani 1 1 d . . .
H3C H 0.2605 0.5513 0.4413 0.075 Uiso 1 1 calc R . .
C4C C 0.29172(11) 0.56705(12) 0.5228(3) 0.0605(11) Uani 1 1 d . . .
H4C H 0.2778 0.5839 0.5425 0.073 Uiso 1 1 calc R . .
C5C C 0.32282(10) 0.56177(10) 0.5528(2) 0.0492(9) Uani 1 1 d . . .
H5C H 0.3305 0.5758 0.5923 0.059 Uiso 1 1 calc R . .
C6C C 0.34320(9) 0.53647(10) 0.5267(2) 0.0460(9) Uani 1 1 d . . .
C7C C 0.37574(9) 0.53193(10) 0.5631(2) 0.0476(9) Uani 1 1 d . . .
C8C C 0.43893(10) 0.47658(11) 0.5676(3) 0.0608(12) Uani 1 1 d . . .
C9C C 0.47077(15) 0.46832(18) 0.6054(5) 0.120(3) Uani 1 1 d . . .
H9C1 H 0.4800 0.4880 0.6310 0.144 Uiso 1 1 calc R . .
H9C2 H 0.4870 0.4604 0.5676 0.144 Uiso 1 1 calc R . .
C10C C 0.4626(3) 0.4386(3) 0.6695(7) 0.189(5) Uani 1 1 d . . .
H10G H 0.4663 0.4472 0.7208 0.284 Uiso 1 1 calc R . .
H10H H 0.4773 0.4197 0.6606 0.284 Uiso 1 1 calc R . .
H10I H 0.4397 0.4315 0.6642 0.284 Uiso 1 1 calc R . .
C11C C 0.33336(13) 0.42102(14) 0.5353(3) 0.0775(15) Uani 1 1 d . . .
H11C H 0.3266 0.4217 0.4836 0.093 Uiso 1 1 calc R . .
C12C C 0.31686(16) 0.40056(15) 0.5835(3) 0.0892(19) Uani 1 1 d . . .
H12E H 0.2989 0.3877 0.5656 0.107 Uiso 1 1 calc R . .
C13C C 0.32629(18) 0.39871(15) 0.6579(4) 0.098(2) Uani 1 1 d . . .
C14C C 0.35153(18) 0.41868(17) 0.6809(3) 0.099(2) Uani 1 1 d . . .
H14C H 0.3585 0.4184 0.7324 0.119 Uiso 1 1 calc R . .
C15C C 0.36694(14) 0.43916(15) 0.6299(3) 0.0782(15) Uani 1 1 d . . .
H15C H 0.3842 0.4531 0.6472 0.094 Uiso 1 1 calc R . .
C16C C 0.3092(2) 0.3745(2) 0.7118(4) 0.140(4) Uani 1 1 d . . .
H16C H 0.2927 0.3617 0.6828 0.168 Uiso 1 1 calc R . .
H16D H 0.3259 0.3588 0.7314 0.168 Uiso 1 1 calc R . .
O1D O 0.2345(5) 0.5392(5) 0.2967(12) 0.206(9) Uiso 0.50 1 d P A -1
O2D O 0.1962(5) 0.4960(5) 0.2707(12) 0.190(7) Uiso 0.50 1 d P A -1
O3D O 0.1827(3) 0.5491(3) 0.4073(7) 0.146(4) Uiso 0.50 1 d P A -1
O4D O 0.1884(4) 0.5514(4) 0.5161(11) 0.205(7) Uiso 0.50 1 d PD A -1
C1D C 0.2199(3) 0.4903(3) 0.3829(8) 0.092(3) Uiso 0.50 1 d P A -1
C2D C 0.2097(3) 0.5036(3) 0.4555(6) 0.074(3) Uiso 0.50 1 d P A -1
C3D C 0.2203(4) 0.4859(4) 0.5244(9) 0.079(3) Uiso 0.50 1 d P A -1
H3D H 0.2158 0.4931 0.5747 0.095 Uiso 0.50 1 calc PR A -1
C4D C 0.2378(5) 0.4571(5) 0.5071(12) 0.110(5) Uiso 0.50 1 d P A -1
H4D H 0.2467 0.4470 0.5512 0.132 Uiso 0.50 1 calc PR A -1
C5D C 0.2450(3) 0.4406(4) 0.4454(7) 0.078(3) Uiso 0.50 1 d P A -1
H5D H 0.2539 0.4190 0.4428 0.094 Uiso 0.50 1 calc PR A -1
C6D C 0.2374(3) 0.4600(4) 0.3867(9) 0.097(4) Uiso 0.50 1 d P A -1
H6D H 0.2450 0.4522 0.3390 0.116 Uiso 0.50 1 calc PR A -1
C7D C 0.2184(4) 0.5091(4) 0.3142(10) 0.112(5) Uiso 0.50 1 d P A -1
C8D C 0.2065(10) 0.5087(10) 0.198(3) 0.26(2) Uiso 0.50 1 d P A -1
H8D1 H 0.2112 0.4902 0.1635 0.384 Uiso 0.50 1 calc PR A -1
H8D2 H 0.2264 0.5221 0.2043 0.384 Uiso 0.50 1 calc PR A -1
H8D3 H 0.1889 0.5223 0.1764 0.384 Uiso 0.50 1 calc PR A -1
C9D C 0.1953(4) 0.5337(4) 0.4550(10) 0.107(4) Uiso 0.50 1 d P A -1
C10D C 0.1672(4) 0.5835(4) 0.5234(10) 0.124(5) Uiso 0.50 1 d PD A -1
H10J H 0.1815 0.6020 0.5373 0.186 Uiso 0.50 1 calc PR A -1
H10K H 0.1503 0.5804 0.5627 0.186 Uiso 0.50 1 calc PR A -1
H10L H 0.1564 0.5882 0.4747 0.186 Uiso 0.50 1 calc PR A -1

loop_
_atom_site_aniso_label
_atom_site_aniso_U_11
_atom_site_aniso_U_22
_atom_site_aniso_U_33
_atom_site_aniso_U_23
_atom_site_aniso_U_13
_atom_site_aniso_U_12
Mn1A 0.0355(3) 0.0529(4) 0.0652(4) -0.0102(3) -0.0006(3) 0.0022(3)
O1A 0.0388(16) 0.073(2) 0.091(2) 0.0016(18) 0.0071(15) 0.0018(14)
O2A 0.0479(17) 0.110(3) 0.0464(17) 0.0097(16) 0.0001(13) -0.0007(17)
O3A 0.0419(15) 0.0517(16) 0.0634(17) -0.0011(13) -0.0060(13) 0.0030(12)
O4A 0.060(2) 0.075(2) 0.110(3) -0.047(2) -0.0012(19) -0.0014(18)
N1A 0.0337(16) 0.061(2) 0.0496(18) -0.0017(16) 0.0045(14) 0.0005(14)
N2A 0.0349(16) 0.061(2) 0.0534(19) -0.0008(16) 0.0042(14) -0.0012(14)
N3A 0.109(7) 0.262(15) 1.23(6) -0.49(3) -0.056(16) 0.057(8)
C1A 0.049(3) 0.070(3) 0.091(4) 0.006(3) 0.016(3) -0.001(2)
C2A 0.064(4) 0.123(6) 0.154(7) 0.058(5) 0.014(4) -0.013(4)
C3A 0.070(5) 0.246(12) 0.248(12) 0.165(11) 0.004(6) -0.011(6)
C4A 0.134(8) 0.255(13) 0.202(11) 0.150(10) 0.007(8) -0.034(8)
C5A 0.077(5) 0.225(10) 0.161(8) 0.114(8) 0.022(5) 0.003(5)
C6A 0.061(3) 0.100(4) 0.075(3) 0.025(3) 0.014(3) -0.002(3)
C7A 0.045(2) 0.073(3) 0.055(3) -0.005(2) 0.0095(19) 0.003(2)
C8A 0.042(2) 0.045(2) 0.053(2) -0.0090(17) -0.0042(17) 0.0021(16)
C9A 0.049(2) 0.062(3) 0.069(3) 0.002(2) 0.001(2) 0.004(2)
C10A 0.068(4) 0.127(6) 0.133(6) 0.051(5) -0.001(4) -0.008(4)
C11A 0.146(12) 0.39(3) 1.15(7) -0.62(4) -0.11(2) 0.064(14)
C12A 0.107(6) 0.115(7) 0.189(9) -0.064(6) 0.032(6) -0.018(5)
C13A 0.71(6) 0.154(14) 0.88(7) -0.21(3) -0.57(6) 0.21(2)
Mn2B 0.0394(3) 0.0696(4) 0.0473(4) -0.0037(3) -0.0022(3) -0.0003(3)
O1B 0.0567(19) 0.091(2) 0.069(2) -0.0307(18) 0.0130(16) -0.0088(17)
O2B 0.0463(15) 0.0471(15) 0.0649(18) -0.0075(13) 0.0024(13) -0.0047(12)
O3B 0.0466(15) 0.0543(17) 0.0596(17) 0.0025(13) -0.0002(13) -0.0016(13)
N1B 0.0392(17) 0.054(2) 0.0527(19) -0.0076(15) 0.0000(14) 0.0009(14)
N2B 0.0480(19) 0.0491(19) 0.064(2) -0.0066(16) 0.0036(16) -0.0061(15)
N3B 0.058(3) 0.129(4) 0.059(2) 0.026(3) -0.005(2) 0.009(3)
C1B 0.043(2) 0.073(3) 0.075(3) -0.027(2) 0.000(2) -0.001(2)
C2B 0.065(3) 0.104(5) 0.114(5) -0.058(4) 0.016(3) -0.004(3)
C3B 0.083(4) 0.080(4) 0.141(6) -0.061(4) 0.023(4) -0.006(3)
C4B 0.078(4) 0.063(3) 0.122(5) -0.034(3) 0.010(3) -0.011(3)
C5B 0.053(3) 0.055(3) 0.095(4) -0.016(2) 0.008(2) 0.001(2)
C6B 0.044(2) 0.052(2) 0.070(3) -0.015(2) -0.0031(19) 0.0022(18)
C7B 0.0362(19) 0.050(2) 0.054(2) -0.0059(18) -0.0019(17) 0.0014(16)
C8B 0.046(2) 0.052(2) 0.057(2) 0.0011(19) -0.0043(19) -0.0007(18)
C9B 0.061(3) 0.048(2) 0.089(3) -0.006(2) 0.008(2) -0.006(2)
C10B 0.79(4) 0.134(9) 0.192(12) -0.044(9) -0.132(19) 0.261(18)
C11B 0.114(7) 0.382(19) 0.197(11) 0.191(13) -0.010(7) 0.027(10)
C12B 0.136(9) 0.300(16) 0.205(11) 0.159(12) -0.023(8) 0.003(9)
C13B 0.063(4) 0.325(14) 0.137(7) 0.143(9) -0.010(4) 0.017(6)
C14B 0.051(4) 0.359(15) 0.170(8) 0.176(10) 0.009(4) 0.018(6)
C15B 0.049(4) 0.312(13) 0.146(7) 0.140(8) -0.011(4) 0.008(5)
C16B 0.083(6) 0.42(2) 0.232(12) 0.231(14) 0.006(6) 0.063(9)
Mn3C 0.0387(3) 0.0478(4) 0.0553(4) -0.0082(3) 0.0025(3) 0.0006(2)
O1C 0.0483(16) 0.0684(19) 0.0625(18) -0.0180(15) -0.0093(13) 0.0142(14)
O2C 0.0377(14) 0.0537(17) 0.079(2) -0.0191(15) -0.0066(14) 0.0042(12)
O3C 0.0405(14) 0.0496(16) 0.0724(19) -0.0151(14) -0.0045(13) 0.0062(12)
N1C 0.0339(15) 0.0458(18) 0.058(2) -0.0058(15) 0.0003(14) 0.0020(13)
N2C 0.0354(17) 0.057(2) 0.071(2) -0.0139(17) -0.0032(15) 0.0029(15)
N3C 0.059(2) 0.065(2) 0.058(2) -0.0070(18) 0.0054(18) -0.0094(18)
C1C 0.045(2) 0.054(2) 0.057(2) -0.0022(19) 0.0037(18) 0.0038(18)
C2C 0.050(2) 0.067(3) 0.060(3) -0.014(2) -0.010(2) 0.007(2)
C3C 0.049(2) 0.070(3) 0.067(3) -0.004(2) -0.010(2) 0.013(2)
C4C 0.048(2) 0.061(3) 0.072(3) -0.001(2) 0.002(2) 0.011(2)
C5C 0.044(2) 0.049(2) 0.055(2) -0.0029(18) 0.0017(17) 0.0024(17)
C6C 0.0392(19) 0.050(2) 0.049(2) 0.0025(17) 0.0029(16) 0.0010(16)
C7C 0.039(2) 0.048(2) 0.056(2) -0.0045(18) 0.0097(17) -0.0015(16)
C8C 0.042(2) 0.055(3) 0.086(3) -0.019(2) -0.004(2) 0.0089(19)
C9C 0.069(4) 0.108(5) 0.183(8) -0.086(5) -0.058(4) 0.044(4)
C10C 0.172(10) 0.189(11) 0.208(11) -0.022(9) -0.100(9) 0.091(8)
C11C 0.072(3) 0.095(4) 0.066(3) -0.025(3) 0.008(3) -0.033(3)
C12C 0.097(4) 0.103(4) 0.068(3) -0.030(3) 0.025(3) -0.048(4)
C13C 0.124(5) 0.082(4) 0.089(4) -0.007(3) 0.028(4) -0.049(4)
C14C 0.119(5) 0.107(5) 0.070(4) 0.013(3) -0.006(3) -0.034(4)
C15C 0.078(4) 0.090(4) 0.067(3) 0.005(3) 0.001(3) -0.029(3)
C16C 0.171(8) 0.158(8) 0.090(5) 0.006(5) 0.035(5) -0.084(7)

loop_
_atom_type_symbol
_atom_type_description
_atom_type_scat_dispersion_real
_atom_type_scat_dispersion_imag
_atom_type_scat_source
C C 0.0033 0.0016 'International Tables Vol C Tables 4.2.6.8 and 6.1.1.4'
H H 0.0000 0.0000 'International Tables Vol C Tables 4.2.6.8 and 6.1.1.4'
N N 0.0061 0.0033 'International Tables Vol C Tables 4.2.6.8 and 6.1.1.4'
O O 0.0106 0.0060 'International Tables Vol C Tables 4.2.6.8 and 6.1.1.4'
Mn Mn 0.3368 0.7283 'International Tables Vol C Tables 4.2.6.8 and 6.1.1.4'

loop_
_geom_angle_atom_site_label_1
_geom_angle_atom_site_label_2
_geom_angle_atom_site_label_3
_geom_angle
_geom_angle_site_symmetry_1
_geom_angle_site_symmetry_3
_geom_angle_publ_flag
O1A Mn1A N1A 90.28(14) . . ?
O1A Mn1A O3A 170.45(13) . . ?
N1A Mn1A O3A 80.21(13) . . ?
O1A Mn1A O2C 93.06(14) . 9_666 ?
N1A Mn1A O2C 176.61(14) . 9_666 ?
O3A Mn1A O2C 96.44(12) . 9_666 ?
O1A Mn1A O4A 94.60(16) . . ?
N1A Mn1A O4A 95.04(14) . . ?
O3A Mn1A O4A 87.20(14) . . ?
O2C Mn1A O4A 85.27(13) 9_666 . ?
O1A Mn1A N2C 91.33(15) . 9_666 ?
N1A Mn1A N2C 104.22(13) . 9_666 ?
O3A Mn1A N2C 90.14(13) . 9_666 ?
O2C Mn1A N2C 75.14(12) 9_666 9_666 ?
O4A Mn1A N2C 159.81(14) . 9_666 ?
C1A O1A Mn1A 130.5(3) . . ?
C7A O2A Mn2B 118.2(3) . . ?
C8A O3A Mn1A 113.2(3) . . ?
C11A O4A Mn1A 141.9(17) . . ?
C7A N1A N2A 114.5(3) . . ?
C7A N1A Mn1A 131.3(3) . . ?
N2A N1A Mn1A 114.1(2) . . ?
C8A N2A N1A 110.8(3) . . ?
C8A N2A Mn2B 140.9(3) . . ?
N1A N2A Mn2B 107.4(2) . . ?
C12A N3A C11A 120.8(19) . . ?
C12A N3A C13A 105.6(13) . . ?
C11A N3A C13A 132.7(19) . . ?
O1A C1A C2A 118.3(5) . . ?
O1A C1A C6A 125.1(4) . . ?
C2A C1A C6A 116.5(6) . . ?
C3A C2A C1A 123.1(7) . . ?
C2A C3A C4A 121.5(7) . . ?
C5A C4A C3A 115.6(9) . . ?
C6A C5A C4A 121.3(8) . . ?
C5A C6A C1A 121.2(5) . . ?
C5A C6A C7A 116.7(5) . . ?
C1A C6A C7A 122.0(5) . . ?
O2A C7A N1A 120.9(4) . . ?
O2A C7A C6A 119.1(4) . . ?
N1A C7A C6A 120.0(4) . . ?
N2A C8A O3A 121.7(4) . . ?
N2A C8A C9A 119.2(4) . . ?
O3A C8A C9A 119.1(4) . . ?
C8A C9A C10A 116.4(4) . . ?
O4A C11A N3A 146.0(17) . . ?
O1B Mn2B O3B 170.64(13) . . ?
O1B Mn2B N1B 90.57(14) . . ?
O3B Mn2B N1B 80.20(13) . . ?
O1B Mn2B O2A 98.33(15) . . ?
O3B Mn2B O2A 90.91(14) . . ?
N1B Mn2B O2A 171.10(15) . . ?
O1B Mn2B N2A 93.44(14) . . ?
O3B Mn2B N2A 90.49(12) . . ?
N1B Mn2B N2A 104.87(13) . . ?
O2A Mn2B N2A 74.54(12) . . ?
O1B Mn2B N3B 92.44(19) . . ?
O3B Mn2B N3B 86.68(16) . . ?
N1B Mn2B N3B 94.09(15) . . ?
O2A Mn2B N3B 85.77(15) . . ?
N2A Mn2B N3B 160.07(15) . . ?
C1B O1B Mn2B 130.4(3) . . ?
C7B O2B Mn3C 119.0(2) . . ?
C8B O3B Mn2B 113.0(3) . . ?
C7B N1B N2B 114.4(3) . . ?
C7B N1B Mn2B 132.0(3) . . ?
N2B N1B Mn2B 113.6(2) . . ?
C8B N2B N1B 111.0(3) . . ?
C8B N2B Mn3C 138.5(3) . . ?
N1B N2B Mn3C 108.0(2) . . ?
C15B N3B C11B 110.5(7) . . ?
C15B N3B Mn2B 128.5(5) . . ?
C11B N3B Mn2B 114.7(5) . . ?
O1B C1B C2B 117.2(4) . . ?
O1B C1B C6B 124.3(4) . . ?
C2B C1B C6B 118.5(5) . . ?
C3B C2B C1B 120.5(5) . . ?
C2B C3B C4B 121.5(5) . . ?
C5B C4B C3B 119.2(5) . . ?
C4B C5B C6B 121.6(5) . . ?
C5B C6B C1B 118.7(4) . . ?
C5B C6B C7B 117.9(4) . . ?
C1B C6B C7B 123.4(4) . . ?
O2B C7B N1B 121.8(4) . . ?
O2B C7B C6B 119.2(4) . . ?
N1B C7B C6B 119.0(4) . . ?
O3B C8B N2B 122.1(4) . . ?
O3B C8B C9B 118.5(4) . . ?
N2B C8B C9B 119.4(4) . . ?
C10B C9B C8B 115.0(6) . . ?
N3B C11B C12B 119.7(11) . . ?
C11B C12B C13B 116.7(12) . . ?
C14B C13B C12B 113.1(8) . . ?
C14B C13B C16B 122.0(8) . . ?
C12B C13B C16B 121.1(10) . . ?
C13B C14B C15B 122.1(8) . . ?
N3B C15B C14B 129.7(8) . . ?
C16C C16B C13B 115.5(8) 3_554 . ?
O1C Mn3C O3C 170.97(12) . . ?
O1C Mn3C N1C 90.67(13) . . ?
O3C Mn3C N1C 80.35(12) . . ?
O1C Mn3C O2B 95.19(12) . . ?
O3C Mn3C O2B 93.76(12) . . ?
N1C Mn3C O2B 173.88(12) . . ?
O1C Mn3C N2B 95.16(14) . . ?
O3C Mn3C N2B 86.04(13) . . ?
N1C Mn3C N2B 102.97(13) . . ?
O2B Mn3C N2B 74.82(12) . . ?
O1C Mn3C N3C 92.77(15) . . ?
O3C Mn3C N3C 88.67(14) . . ?
N1C Mn3C N3C 93.12(14) . . ?
O2B Mn3C N3C 88.33(13) . . ?
N2B Mn3C N3C 161.94(13) . . ?
C1C O1C Mn3C 129.0(3) . . ?
C7C O2C Mn1A 120.0(3) . 9_666 ?
C8C O3C Mn3C 112.4(3) . . ?
C7C N1C N2C 113.9(3) . . ?
C7C N1C Mn3C 132.1(3) . . ?
N2C N1C Mn3C 114.0(2) . . ?
C8C N2C N1C 109.7(3) . . ?
C8C N2C Mn1A 140.8(3) . 9_666 ?
N1C N2C Mn1A 108.5(2) . 9_666 ?
C11C N3C C15C 117.1(4) . . ?
C11C N3C Mn3C 121.9(3) . . ?
C15C N3C Mn3C 120.9(3) . . ?
O1C C1C C2C 117.6(4) . . ?
O1C C1C C6C 125.0(4) . . ?
C2C C1C C6C 117.4(4) . . ?
C3C C2C C1C 121.9(4) . . ?
C2C C3C C4C 121.3(4) . . ?
C3C C4C C5C 118.4(4) . . ?
C4C C5C C6C 121.9(4) . . ?
C5C C6C C1C 119.0(4) . . ?
C5C C6C C7C 118.5(4) . . ?
C1C C6C C7C 122.4(3) . . ?
O2C C7C N1C 122.3(4) . . ?
O2C C7C C6C 118.6(3) . . ?
N1C C7C C6C 119.2(4) . . ?
O3C C8C N2C 123.4(4) . . ?
O3C C8C C9C 117.4(4) . . ?
N2C C8C C9C 119.2(4) . . ?
C8C C9C C10C 106.9(6) . . ?
N3C C11C C12C 123.6(5) . . ?
C11C C12C C13C 119.6(5) . . ?
C14C C13C C12C 117.4(5) . . ?
C14C C13C C16C 122.3(7) . . ?
C12C C13C C16C 120.2(6) . . ?
C13C C14C C15C 120.4(6) . . ?
N3C C15C C14C 121.8(5) . . ?
C16B C16C C13C 114.1(8) 4_455 . ?
C7D O2D C8D 100(2) . . ?
C9D O4D C10D 129.4(17) . . ?
C7D C1D C6D 121.4(13) . . ?
C7D C1D C2D 122.5(13) . . ?
C6D C1D C2D 115.0(12) . . ?
C9D C2D C1D 116.9(12) . . ?
C9D C2D C3D 124.8(12) . . ?
C1D C2D C3D 117.6(11) . . ?
C4D C3D C2D 112.0(15) . . ?
C5D C4D C3D 136(2) . . ?
C4D C5D C6D 106.8(15) . . ?
C5D C6D C1D 131.5(14) . . ?
O2D C7D O1D 123(2) . . ?
O2D C7D C1D 108.2(17) . . ?
O1D C7D C1D 128.3(17) . . ?
O3D C9D O4D 101.6(16) . . ?
O3D C9D C2D 132.7(17) . . ?
O4D C9D C2D 125.1(16) . . ?

loop_
_geom_bond_atom_site_label_1
_geom_bond_atom_site_label_2
_geom_bond_distance
_geom_bond_site_symmetry_2
_geom_bond_publ_flag
Mn1A O1A 1.876(4) . ?
Mn1A N1A 1.939(3) . ?
Mn1A O3A 1.945(3) . ?
Mn1A O2C 1.968(3) 9_666 ?
Mn1A O4A 2.238(4) . ?
Mn1A N2C 2.253(3) 9_666 ?
O1A C1A 1.270(6) . ?
O2A C7A 1.294(5) . ?
O2A Mn2B 1.989(3) . ?
O3A C8A 1.308(4) . ?
O4A C11A 0.858(19) . ?
N1A C7A 1.318(6) . ?
N1A N2A 1.429(4) . ?
N2A C8A 1.298(5) . ?
N2A Mn2B 2.262(3) . ?
N3A C12A 1.162(14) . ?
N3A C11A 1.450(18) . ?
N3A C13A 1.594(18) . ?
C1A C2A 1.388(8) . ?
C1A C6A 1.442(7) . ?
C2A C3A 1.344(10) . ?
C3A C4A 1.443(13) . ?
C4A C5A 1.427(11) . ?
C5A C6A 1.367(9) . ?
C6A C7A 1.455(6) . ?
C8A C9A 1.483(6) . ?
C9A C10A 1.491(7) . ?
Mn2B O1B 1.865(3) . ?
Mn2B O3B 1.937(3) . ?
Mn2B N1B 1.944(3) . ?
Mn2B N3B 2.286(4) . ?
O1B C1B 1.326(6) . ?
O2B C7B 1.272(5) . ?
O2B Mn3C 1.992(3) . ?
O3B C8B 1.294(5) . ?
N1B C7B 1.323(5) . ?
N1B N2B 1.413(5) . ?
N2B C8B 1.296(5) . ?
N2B Mn3C 2.252(4) . ?
N3B C15B 1.187(7) . ?
N3B C11B 1.403(14) . ?
C1B C2B 1.405(7) . ?
C1B C6B 1.422(6) . ?
C2B C3B 1.364(9) . ?
C3B C4B 1.382(8) . ?
C4B C5B 1.369(7) . ?
C5B C6B 1.399(6) . ?
C6B C7B 1.473(6) . ?
C8B C9B 1.509(6) . ?
C9B C10B 1.406(11) . ?
C11B C12B 1.434(13) . ?
C12B C13B 1.437(15) . ?
C13B C14B 1.187(11) . ?
C13B C16B 1.539(10) . ?
C14B C15B 1.387(10) . ?
C16B C16C 1.312(11) 3_554 ?
Mn3C O1C 1.859(3) . ?
Mn3C O3C 1.938(3) . ?
Mn3C N1C 1.943(3) . ?
Mn3C N3C 2.267(4) . ?
O1C C1C 1.333(5) . ?
O2C C7C 1.276(5) . ?
O2C Mn1A 1.968(3) 9_666 ?
O3C C8C 1.295(5) . ?
N1C C7C 1.317(5) . ?
N1C N2C 1.423(4) . ?
N2C C8C 1.299(5) . ?
N2C Mn1A 2.253(3) 9_666 ?
N3C C11C 1.322(6) . ?
N3C C15C 1.343(6) . ?
C1C C2C 1.394(6) . ?
C1C C6C 1.427(6) . ?
C2C C3C 1.367(6) . ?
C3C C4C 1.374(7) . ?
C4C C5C 1.384(6) . ?
C5C C6C 1.394(5) . ?
C6C C7C 1.478(5) . ?
C8C C9C 1.491(7) . ?
C9C C10C 1.683(15) . ?
C11C C12C 1.363(7) . ?
C12C C13C 1.366(9) . ?
C13C C14C 1.366(8) . ?
C13C C16C 1.530(8) . ?
C14C C15C 1.373(8) . ?
C16C C16B 1.312(11) 4_455 ?
O1D C7D 1.42(2) . ?
O2D C7D 1.29(2) . ?
O2D C8D 1.44(5) . ?
O3D C9D 1.165(17) . ?
O4D C9D 1.32(2) . ?
O4D C10D 1.564(15) . ?
C1D C7D 1.43(2) . ?
C1D C6D 1.419(18) . ?
C1D C2D 1.447(16) . ?
C2D C9D 1.353(18) . ?
C2D C3D 1.474(18) . ?
C3D C4D 1.40(2) . ?
C4D C5D 1.31(3) . ?
C5D C6D 1.33(2) . ?
